data_4110653
loop_
_publ_author_name
'Gideon Fraenkel'
'Judith Gallucci'
'Hua Liu'

_publ_section_title
;
 Perturbation of Conjugation in Internally Solvated Allylic Lithium
 Compounds: Variation of Ligand Structure. NMR and X-ray Crystallography
;
_journal_name_full 'Journal of the American Chemical Society'
_journal_page_first 8211
_journal_page_last 8216
_journal_paper_doi 10.1021/ja060272n
_journal_volume 128
_journal_year 2006
_chemical_formula_moiety 'C12 H26 Li N3'
_chemical_formula_sum 'C12 H26 Li N3'
_chemical_formula_weight 219.30
_chemical_name_systematic
;
  ?
;
_space_group_IT_number 14
_symmetry_cell_setting monoclinic
_symmetry_space_group_name_Hall '-P 2yn'
_symmetry_space_group_name_H-M 'P 1 21/n 1'
_atom_sites_solution_hydrogens geom
_atom_sites_solution_primary direct
_atom_sites_solution_secondary difmap
_audit_creation_method SHELXL-93
_cell_angle_alpha 90.00
_cell_angle_beta 102.21(1)
_cell_angle_gamma 90.00
_cell_formula_units_Z 4
_cell_length_a 8.582(1)
_cell_length_b 8.878(1)
_cell_length_c 18.408(2)
_cell_measurement_temperature 150(2)
_cell_volume 1370.8(3)
_computing_cell_refinement 'HKL Scalepack (Otwinowski & Minor 1997)'
_computing_data_collection 'Collect (Nonius BV, 1997-2000)'
_computing_data_reduction 'HKL Denzo and Scalepack (Otwinowski & Minor 1997)'
_computing_structure_refinement 'SHELXL-93 (Sheldrick, 1993)'
_computing_structure_solution 'SHELXS-86 (Sheldrick, 1990)'
_diffrn_ambient_temperature 150(2)
_diffrn_measurement_device 'Nonius Kappa CCD'
_diffrn_measurement_method 'phi and omega scans'
_diffrn_radiation_monochromator graphite
_diffrn_radiation_source 'fine-focus sealed tube'
_diffrn_radiation_type MoK\a
_diffrn_radiation_wavelength 0.71073
_diffrn_reflns_av_R_equivalents 0.030
_diffrn_reflns_limit_h_max 11
_diffrn_reflns_limit_h_min -11
_diffrn_reflns_limit_k_max 11
_diffrn_reflns_limit_k_min -11
_diffrn_reflns_limit_l_max 23
_diffrn_reflns_limit_l_min -23
_diffrn_reflns_number 28553
_diffrn_reflns_theta_max 27.49
_diffrn_reflns_theta_min 2.26
_exptl_absorpt_coefficient_mu 0.063
_exptl_absorpt_correction_type none
_exptl_crystal_colour 'pale yellow'
_exptl_crystal_density_diffrn 1.063
_exptl_crystal_description chunk
_exptl_crystal_F_000 488
_exptl_crystal_size_max 0.38
_exptl_crystal_size_mid 0.38
_exptl_crystal_size_min 0.31
_refine_diff_density_max 0.196
_refine_diff_density_min -0.172
_refine_diff_density_rms 0.035
_refine_ls_extinction_method none
_refine_ls_goodness_of_fit_all 1.064
_refine_ls_goodness_of_fit_ref 1.106
_refine_ls_hydrogen_treatment mixed
_refine_ls_matrix_type full
_refine_ls_number_parameters 173
_refine_ls_number_reflns 3138
_refine_ls_number_restraints 0
_refine_ls_restrained_S_all 1.064
_refine_ls_restrained_S_obs 1.106
_refine_ls_R_factor_all 0.0445
_refine_ls_R_factor_gt 0.0366
_refine_ls_shift/su_max -0.001
_refine_ls_shift/su_mean 0.000
_refine_ls_structure_factor_coef Fsqd
_refine_ls_weighting_details 'w=1/[\s^2^(Fo^2^)+(0.0583P)^2^+0.1769P] where P=(Fo^2^+2Fc^2^)/3'
_refine_ls_weighting_scheme calc
_refine_ls_wR_factor_all 0.1036
_refine_ls_wR_factor_ref 0.0988
_reflns_number_gt 2664
_reflns_number_total 3138
_reflns_threshold_expression >2sigma(I)
_cod_data_source_file ja060272nsi20060113_045259.cif
_cod_data_source_block Fraenkel1103
_cod_original_sg_symbol_H-M 'P 21/n'
_cod_database_code 4110653

loop_
_symmetry_equiv_pos_as_xyz
'x, y, z'
'-x+1/2, y+1/2, -z+1/2'
'-x, -y, -z'
'x-1/2, -y-1/2, z-1/2'

loop_
_atom_site_aniso_label
_atom_site_aniso_U_11
_atom_site_aniso_U_22
_atom_site_aniso_U_33
_atom_site_aniso_U_23
_atom_site_aniso_U_13
_atom_site_aniso_U_12
N1 0.0197(4) 0.0243(4) 0.0215(4) -0.0016(3) 0.0037(3) -0.0002(3)
N2 0.0209(4) 0.0229(4) 0.0198(4) -0.0019(3) 0.0034(3) -0.0009(3)
N3 0.0214(4) 0.0233(4) 0.0244(4) 0.0006(3) 0.0039(3) -0.0009(3)
C1 0.0252(4) 0.0309(5) 0.0183(4) -0.0009(3) 0.0052(3) -0.0003(4)
C2 0.0259(5) 0.0287(5) 0.0195(4) -0.0056(4) 0.0040(4) -0.0014(4)
C3 0.0253(5) 0.0274(5) 0.0288(5) -0.0008(4) 0.0047(4) 0.0023(4)
C4 0.0279(5) 0.0270(5) 0.0301(5) -0.0024(4) 0.0054(4) -0.0050(4)
C5 0.0229(5) 0.0331(5) 0.0265(5) -0.0008(4) 0.0092(4) 0.0041(4)
C6 0.0180(4) 0.0315(5) 0.0293(5) 0.0007(4) 0.0054(4) 0.0025(4)
C7 0.0308(5) 0.0373(6) 0.0262(5) -0.0004(4) 0.0036(4) -0.0009(4)
C8 0.0364(6) 0.0252(5) 0.0381(6) 0.0006(4) 0.0025(4) -0.0043(4)
C9 0.0220(4) 0.0288(5) 0.0252(5) 0.0015(4) 0.0075(4) -0.0055(4)
C10 0.0231(4) 0.0220(5) 0.0233(4) -0.0023(3) 0.0051(3) -0.0081(3)
C11 0.0281(5) 0.0253(5) 0.0217(4) -0.0004(4) 0.0062(4) -0.0033(4)
C12 0.0347(5) 0.0272(5) 0.0263(5) 0.0027(4) 0.0075(4) -0.0015(4)
Li 0.0236(7) 0.0252(8) 0.0285(8) 0.0001(6) 0.0035(6) -0.0017(6)

loop_
_atom_site_label
_atom_site_type_symbol
_atom_site_fract_x
_atom_site_fract_y
_atom_site_fract_z
_atom_site_U_iso_or_equiv
_atom_site_thermal_displace_type
_atom_site_occupancy
_atom_site_calc_flag
_atom_site_refinement_flags
N1 N 0.19465(9) 0.41629(8) 0.85544(4) 0.0219(2) Uani 1 d .
N2 N -0.12365(9) 0.30170(8) 0.84944(4) 0.0214(2) Uani 1 d .
N3 N 0.26227(9) 0.23050(9) 0.98796(4) 0.0232(2) Uani 1 d .
C1 C 0.08087(11) 0.39708(11) 0.78392(5) 0.0247(2) Uani 1 d .
H1A H 0.13984 0.37076 0.74491 0.030 Uiso 1 calc R
H1B H 0.02435 0.49332 0.76969 0.030 Uiso 1 calc R
C2 C -0.03994(11) 0.27446(11) 0.78855(5) 0.0248(2) Uani 1 d .
H2A H -0.11890 0.26955 0.74087 0.030 Uiso 1 calc R
H2B H 0.01532 0.17605 0.79641 0.030 Uiso 1 calc R
C3 C -0.22880(11) 0.43321(11) 0.83315(5) 0.0273(2) Uani 1 d .
H3A H -0.2996 0.4208 0.7843 0.041 Uiso 1 calc R
H3B H -0.16427 0.52428 0.8332 0.041 Uiso 1 calc R
H3C H -0.2928 0.4424 0.8712 0.041 Uiso 1 calc R
C4 C -0.22031(12) 0.16957(11) 0.85817(6) 0.0284(2) Uani 1 d .
H4A H -0.1517 0.0804 0.8677 0.043 Uiso 1 calc R
H4B H -0.3016 0.1544 0.8126 0.043 Uiso 1 calc R
H4C H -0.2723 0.1855 0.9001 0.043 Uiso 1 calc R
C5 C 0.32259(11) 0.30332(11) 0.86648(5) 0.0269(2) Uani 1 d .
H5A H 0.40975 0.33884 0.84312 0.032 Uiso 1 calc R
H5B H 0.28086 0.20783 0.84213 0.032 Uiso 1 calc R
C6 C 0.38752(11) 0.27553(11) 0.94888(5) 0.0262(2) Uani 1 d .
H6A H 0.46953 0.19545 0.95477 0.031 Uiso 1 calc R
H6B H 0.43949 0.36855 0.97186 0.031 Uiso 1 calc R
C7 C 0.32593(13) 0.23342(13) 1.06834(5) 0.0318(2) Uani 1 d .
H7A H 0.2408 0.2088 1.09442 0.048 Uiso 1 calc R
H7B H 0.3676 0.3341 1.08316 0.048 Uiso 1 calc R
H7C H 0.4120 0.1593 1.08122 0.048 Uiso 1 calc R
C8 C 0.20657(13) 0.07739(12) 0.96687(6) 0.0340(2) Uani 1 d .
H8A H 0.1274 0.0475 0.9955 0.051 Uiso 1 calc R
H8B H 0.2971 0.0076 0.9774 0.051 Uiso 1 calc R
H8C H 0.1580 0.0747 0.91368 0.051 Uiso 1 calc R
C9 C 0.25776(11) 0.57195(11) 0.86290(5) 0.0250(2) Uani 1 d .
H9A H 0.2835(13) 0.6058(12) 0.8149(6) 0.028(3) Uiso 1 d .
H9B H 0.3592(13) 0.5696(12) 0.9011(6) 0.027(3) Uiso 1 d .
C10 C 0.14160(11) 0.67874(10) 0.88814(5) 0.0228(2) Uani 1 d .
C11 C 0.11927(12) 0.65149(11) 0.96213(5) 0.0249(2) Uani 1 d .
H11A H 0.2150(14) 0.6159(13) 0.9955(7) 0.035(3) Uiso 1 d .
H11B H 0.0623(14) 0.7327(14) 0.9832(6) 0.037(3) Uiso 1 d .
C12 C 0.06421(13) 0.77939(11) 0.83756(6) 0.0293(2) Uani 1 d .
H12A H -0.0145(15) 0.8519(14) 0.8497(7) 0.040(3) Uiso 1 d .
H12B H 0.0842(15) 0.7847(14) 0.7872(7) 0.040(3) Uiso 1 d .
Li Li 0.0615(2) 0.3975(2) 0.94579(9) 0.0261(3) Uani 1 d .

loop_
_atom_type_symbol
_atom_type_description
_atom_type_scat_dispersion_real
_atom_type_scat_dispersion_imag
_atom_type_scat_source
C C 0.0033 0.0016 'International Tables Vol C Tables 4.2.6.8 and 6.1.1.4'
H H 0.0000 0.0000 'International Tables Vol C Tables 4.2.6.8 and 6.1.1.4'
N N 0.0061 0.0033 'International Tables Vol C Tables 4.2.6.8 and 6.1.1.4'
Li Li -0.0003 0.0001 'International Tables Vol C Tables 4.2.6.8 and 6.1.1.4'

loop_
_geom_angle_atom_site_label_1
_geom_angle_atom_site_label_2
_geom_angle_atom_site_label_3
_geom_angle
_geom_angle_site_symmetry_1
_geom_angle_site_symmetry_3
C5 N1 C1 112.28(7) . .
C5 N1 C9 112.11(7) . .
C1 N1 C9 110.56(7) . .
C5 N1 Li 109.51(7) . .
C1 N1 Li 108.21(7) . .
C9 N1 Li 103.75(7) . .
C4 N2 C3 108.75(7) . .
C4 N2 C2 109.29(7) . .
C3 N2 C2 110.66(7) . .
C4 N2 Li 122.06(7) . .
C3 N2 Li 99.18(7) . .
C2 N2 Li 106.33(7) . .
C7 N3 C8 108.36(8) . .
C7 N3 C6 109.54(7) . .
C8 N3 C6 110.72(8) . .
C7 N3 Li 115.20(7) . .
C8 N3 Li 109.39(7) . .
C6 N3 Li 103.57(7) . .
N1 C1 C2 111.35(7) . .
N1 C1 H1A 109.4 . .
C2 C1 H1A 109.4 . .
N1 C1 H1B 109.4 . .
C2 C1 H1B 109.4 . .
H1A C1 H1B 108.0 . .
N2 C2 C1 111.94(7) . .
N2 C2 H2A 109.2 . .
C1 C2 H2A 109.2 . .
N2 C2 H2B 109.2 . .
C1 C2 H2B 109.2 . .
H2A C2 H2B 107.9 . .
N2 C3 H3A 109.5 . .
N2 C3 H3B 109.5 . .
H3A C3 H3B 109.5 . .
N2 C3 H3C 109.5 . .
H3A C3 H3C 109.5 . .
H3B C3 H3C 109.5 . .
N2 C4 H4A 109.5 . .
N2 C4 H4B 109.5 . .
H4A C4 H4B 109.5 . .
N2 C4 H4C 109.5 . .
H4A C4 H4C 109.5 . .
H4B C4 H4C 109.5 . .
N1 C5 C6 110.74(7) . .
N1 C5 H5A 109.5 . .
C6 C5 H5A 109.5 . .
N1 C5 H5B 109.5 . .
C6 C5 H5B 109.5 . .
H5A C5 H5B 108.1 . .
N3 C6 C5 112.37(7) . .
N3 C6 H6A 109.1 . .
C5 C6 H6A 109.1 . .
N3 C6 H6B 109.1 . .
C5 C6 H6B 109.1 . .
H6A C6 H6B 107.9 . .
N3 C7 H7A 109.5 . .
N3 C7 H7B 109.5 . .
H7A C7 H7B 109.5 . .
N3 C7 H7C 109.5 . .
H7A C7 H7C 109.5 . .
H7B C7 H7C 109.5 . .
N3 C8 H8A 109.5 . .
N3 C8 H8B 109.5 . .
H8A C8 H8B 109.5 . .
N3 C8 H8C 109.5 . .
H8A C8 H8C 109.5 . .
H8B C8 H8C 109.5 . .
N1 C9 C10 111.12(7) . .
N1 C9 H9A 110.1(6) . .
C10 C9 H9A 111.4(6) . .
N1 C9 H9B 107.1(6) . .
C10 C9 H9B 109.3(6) . .
H9A C9 H9B 107.8(9) . .
C12 C10 C11 128.11(9) . .
C12 C10 C9 117.29(8) . .
C11 C10 C9 114.41(8) . .
C10 C11 Li 96.24(7) . .
C10 C11 Li 151.19(8) . 3_567
Li C11 Li 77.17(7) . 3_567
C10 C11 H11A 113.0(7) . .
Li C11 H11A 83.9(7) . .
Li C11 H11A 94.4(7) 3_567 .
C10 C11 H11B 115.0(7) . .
Li C11 H11B 130.4(7) . .
Li C11 H11B 56.6(7) 3_567 .
H11A C11 H11B 114.2(10) . .
C10 C12 H12A 122.0(7) . .
C10 C12 H12B 121.5(7) . .
H12A C12 H12B 116.5(10) . .
N1 Li N2 80.18(6) . .
N1 Li N3 80.33(6) . .
N2 Li N3 111.98(7) . .
N1 Li C11 83.90(6) . .
N2 Li C11 123.99(8) . .
N3 Li C11 117.60(7) . .
N1 Li C11 171.60(8) . 3_567
N2 Li C11 91.80(6) . 3_567
N3 Li C11 100.59(6) . 3_567
C11 Li C11 102.83(7) . 3_567
N1 Li Li 138.71(10) . 3_567
N2 Li Li 116.79(9) . 3_567
N3 Li Li 120.41(9) . 3_567
C11 Li Li 55.09(5) . 3_567
C11 Li Li 47.74(5) 3_567 3_567

loop_
_geom_bond_atom_site_label_1
_geom_bond_atom_site_label_2
_geom_bond_distance
_geom_bond_site_symmetry_2
N1 C5 1.4691(12) .
N1 C1 1.4739(11) .
N1 C9 1.4801(12) .
N1 Li 2.214(2) .
N2 C4 1.4651(12) .
N2 C3 1.4673(12) .
N2 C2 1.4736(11) .
N2 Li 2.280(2) .
N3 C7 1.4651(12) .
N3 C8 1.4657(13) .
N3 C6 1.4697(12) .
N3 Li 2.281(2) .
C1 C2 1.5181(13) .
C1 H1A 0.99 .
C1 H1B 0.99 .
C2 H2A 0.99 .
C2 H2B 0.99 .
C3 H3A 0.98 .
C3 H3B 0.98 .
C3 H3C 0.98 .
C4 H4A 0.98 .
C4 H4B 0.98 .
C4 H4C 0.98 .
C5 C6 1.5213(13) .
C5 H5A 0.99 .
C5 H5B 0.99 .
C6 H6A 0.99 .
C6 H6B 0.99 .
C7 H7A 0.98 .
C7 H7B 0.98 .
C7 H7C 0.98 .
C8 H8A 0.98 .
C8 H8B 0.98 .
C8 H8C 0.98 .
C9 C10 1.5181(13) .
C9 H9A 1.001(11) .
C9 H9B 0.997(11) .
C10 C12 1.3583(14) .
C10 C11 1.4355(12) .
C11 Li 2.315(2) .
C11 Li 2.565(2) 3_567
C11 H11A 0.969(12) .
C11 H11B 0.995(13) .
C12 H12A 0.992(13) .
C12 H12B 0.979(13) .
Li C11 2.565(2) 3_567
Li Li 3.050(3) 3_567

loop_
_geom_torsion_atom_site_label_1
_geom_torsion_atom_site_label_2
_geom_torsion_atom_site_label_3
_geom_torsion_atom_site_label_4
_geom_torsion
_geom_torsion_site_symmetry_1
_geom_torsion_site_symmetry_4
C5 N1 C1 C2 80.92(9) . .
C9 N1 C1 C2 -153.05(8) . .
Li N1 C1 C2 -40.06(9) . .
C4 N2 C2 C1 -171.62(7) . .
C3 N2 C2 C1 68.64(9) . .
Li N2 C2 C1 -38.11(9) . .
N1 C1 C2 N2 54.88(10) . .
C1 N1 C5 C6 -153.05(8) . .
C9 N1 C5 C6 81.78(9) . .
Li N1 C5 C6 -32.82(10) . .
C7 N3 C6 C5 -169.34(8) . .
C8 N3 C6 C5 71.22(10) . .
Li N3 C6 C5 -45.94(9) . .
N1 C5 C6 N3 55.97(11) . .
C5 N1 C9 C10 -152.75(7) . .
C1 N1 C9 C10 81.13(9) . .
Li N1 C9 C10 -34.69(9) . .
N1 C9 C10 C12 -108.95(10) . .
N1 C9 C10 C11 66.55(10) . .
C12 C10 C11 Li 122.86(10) . .
C9 C10 C11 Li -52.05(9) . .
C12 C10 C11 Li 48.2(2) . 3_567
C9 C10 C11 Li -126.71(15) . 3_567
C5 N1 Li N2 -108.03(7) . .
C1 N1 Li N2 14.66(7) . .
C9 N1 Li N2 132.11(6) . .
C5 N1 Li N3 6.48(7) . .
C1 N1 Li N3 129.17(7) . .
C9 N1 Li N3 -113.37(6) . .
C5 N1 Li C11 125.88(7) . .
C1 N1 Li C11 -111.44(7) . .
C9 N1 Li C11 6.02(7) . .
C5 N1 Li Li 132.23(13) . 3_567
C1 N1 Li Li -105.09(14) . 3_567
C9 N1 Li Li 12.4(2) . 3_567
C4 N2 Li N1 138.70(7) . .
C3 N2 Li N1 -102.25(6) . .
C2 N2 Li N1 12.57(7) . .
C4 N2 Li N3 63.40(10) . .
C3 N2 Li N3 -177.55(7) . .
C2 N2 Li N3 -62.73(9) . .
C4 N2 Li C11 -145.58(9) . .
C3 N2 Li C11 -26.54(10) . .
C2 N2 Li C11 88.28(10) . .
C4 N2 Li C11 -38.78(9) . 3_567
C3 N2 Li C11 80.26(7) . 3_567
C2 N2 Li C11 -164.92(6) . 3_567
C4 N2 Li Li -81.23(11) . 3_567
C3 N2 Li Li 37.82(11) . 3_567
C2 N2 Li Li 152.64(9) . 3_567
C7 N3 Li N1 140.39(7) . .
C8 N3 Li N1 -97.29(7) . .
C6 N3 Li N1 20.80(7) . .
C7 N3 Li N2 -144.40(8) . .
C8 N3 Li N2 -22.08(10) . .
C6 N3 Li N2 96.01(8) . .
C7 N3 Li C11 62.56(10) . .
C8 N3 Li C11 -175.12(8) . .
C6 N3 Li C11 -57.03(10) . .
C7 N3 Li C11 -48.09(9) . 3_567
C8 N3 Li C11 74.23(8) . 3_567
C6 N3 Li C11 -167.68(6) . 3_567
C7 N3 Li Li -1.21(13) . 3_567
C8 N3 Li Li 121.11(10) . 3_567
C6 N3 Li Li -120.80(10) . 3_567
C10 C11 Li N1 23.36(7) . .
Li C11 Li N1 174.89(8) 3_567 .
C10 C11 Li N2 -50.44(10) . .
Li C11 Li N2 101.09(10) 3_567 .
C10 C11 Li N3 99.09(9) . .
Li C11 Li N3 -109.38(10) 3_567 .
C10 C11 Li C11 -151.53(8) . 3_567
Li C11 Li C11 0.0 3_567 3_567
C10 C11 Li Li -151.53(8) . 3_567
Li C11 Li Li 0.0 3_567 3_567
